data_9016602
loop_
_publ_author_name
'Woodland, A. B.'
'Angel, R. J.'
'Koch, M.'

_publ_section_title
;
 Structural systematics of spinel and spinelloid phases in the system
 MFe2O4-M2SiO4 with M = Fe2+ and Mg
 Sample: 4f8b1195, Spinelloid-II
;
_journal_name_full 'European Journal of Mineralogy'
_journal_page_first 657
_journal_page_last 668
_journal_paper_doi 10.1127/0935-1221/2012/0024-2222
_journal_volume 24
_journal_year 2012
_chemical_compound_source Synthetic
_chemical_formula_sum 'Fe2.48 Mg0.09 O4 Si0.43'
_chemical_name_mineral Spinelloid
_space_group_IT_number 74
_symmetry_space_group_name_Hall '-I 2b 2'
_symmetry_space_group_name_H-M 'I m m a'
_cell_angle_alpha 90
_cell_angle_beta 90
_cell_angle_gamma 90
_cell_length_a 5.85060
_cell_length_b 17.9793
_cell_length_c 8.3779
_cell_formula_units_Z 12
_cell_volume 881.269
_database_code_amcsd 0019351
_exptl_crystal_density_diffrn 4.901
_cod_original_formula_sum 'Mg.09 Fe2.48 Si.43 O4'
_cod_database_code 9016602

loop_
_space_group_symop_operation_xyz
x,y,z
1/2+x,1/2+y,1/2+z
x,1/2-y,z
1/2+x,-y,1/2+z
-x,1/2+y,-z
1/2-x,+y,1/2-z
-x,y,z
1/2-x,1/2+y,1/2+z
x,-y,-z
1/2+x,1/2-y,1/2-z
x,1/2+y,-z
1/2+x,+y,1/2-z
-x,1/2-y,z
1/2-x,-y,1/2+z
-x,-y,-z
1/2-x,1/2-y,1/2-z

loop_
_atom_site_aniso_label
_atom_site_aniso_U_11
_atom_site_aniso_U_22
_atom_site_aniso_U_33
_atom_site_aniso_U_12
_atom_site_aniso_U_13
_atom_site_aniso_U_23
MgM1 0.00910 0.00600 0.00590 0.00000 0.00070 0.00000
FeM1 0.00910 0.00600 0.00590 0.00000 0.00070 0.00000
MgM2 0.01130 0.00710 0.00640 0.00000 -0.00010 0.00000
FeM2 0.01130 0.00710 0.00640 0.00000 -0.00010 0.00000
MgM3 0.00790 0.00730 0.00610 0.00000 0.00000 -0.00009
FeM3 0.00790 0.00730 0.00610 0.00000 0.00000 -0.00009
MgM4 0.00870 0.00770 0.00830 0.00000 0.00000 0.00010
FeM4 0.00870 0.00770 0.00830 0.00000 0.00000 0.00010
SiT1 0.00730 0.00730 0.00650 0.00000 0.00000 0.00057
FeT1 0.00730 0.00730 0.00650 0.00000 0.00000 0.00057
SiT2 0.00590 0.00570 0.00640 0.00000 0.00000 0.00000
FeT2 0.00590 0.00570 0.00640 0.00000 0.00000 0.00000
O1 0.00960 0.01050 0.00930 0.00000 0.00000 0.00060
O2 0.01000 0.02120 0.01190 0.00000 0.00000 0.00630
O3 0.01120 0.03570 0.00910 0.00000 0.00000 0.00080
O4 0.01710 0.01210 0.00730 0.00000 0.00080 0.00000
O5 0.01720 0.01030 0.00880 0.00010 0.00330 0.00040

loop_
_atom_site_label
_atom_site_fract_x
_atom_site_fract_y
_atom_site_fract_z
_atom_site_occupancy
_atom_site_U_iso_or_equiv
MgM1 0.25000 0.25000 0.75000 0.04610 0.00697
FeM1 0.25000 0.25000 0.75000 0.95390 0.00697
MgM2 0.25000 0.08428 0.75000 0.02000 0.00826
FeM2 0.25000 0.08428 0.75000 0.98000 0.00826
MgM3 0.00000 0.16667 0.02921 0.08400 0.00712
FeM3 0.00000 0.16667 0.02921 0.91600 0.00712
MgM4 0.00000 0.00000 0.00000 0.01500 0.00820
FeM4 0.00000 0.00000 0.00000 0.98500 0.00820
SiT1 0.00000 0.42079 0.38044 0.28560 0.00704
FeT1 0.00000 0.42079 0.38044 0.71440 0.00704
SiT2 0.00000 0.25000 0.38767 0.71870 0.00600
FeT2 0.00000 0.25000 0.38767 0.28130 0.00600
O1 0.00000 0.83193 0.22700 1.00000 0.00980
O2 0.00000 -0.00043 0.24900 1.00000 0.01440
O3 0.00000 0.17077 0.27670 1.00000 0.01860
O4 0.25880 0.25000 -0.00070 1.00000 0.01210
O5 0.24770 0.08137 -0.00320 1.00000 0.01210

loop_
_cod_related_entry_id
_cod_related_entry_database
_cod_related_entry_code
1 AMCSD 0019351
